data_7105167
loop_
_publ_author_name
'Park, Hye Jeong'
'Suh, Myunghyun Paik'

_publ_section_title
;
 Stepwise and hysteretic sorption of N(2), O(2), CO(2), and H(2) gases
 in a porous metal-organic framework [Zn(2)(BPnDC)(2)(bpy)].
;
_journal_issue 4
_journal_name_full 'Chemical communications (Cambridge, England)'
_journal_page_first 610
_journal_page_last 612
_journal_paper_doi 10.1039/b913067e
_journal_volume 46
_journal_year 2010
_chemical_compound_source 'synthesis as described'
_chemical_formula_moiety 'C40 H24 N2 O10 Zn2'
_chemical_formula_sum 'C40 H24 N2 O10 Zn2'
_chemical_formula_weight 823.35
_chemical_name_systematic
;
?
;
_space_group_IT_number 15
_symmetry_cell_setting monoclinic
_symmetry_Int_Tables_number 15
_symmetry_space_group_name_Hall '-C 2yc'
_symmetry_space_group_name_H-M 'C 1 2/c 1'
_atom_sites_solution_hydrogens geom
_atom_sites_solution_primary direct
_atom_sites_solution_secondary difmap
_audit_creation_date 2009-10-09T13:41:18-00:00
_audit_creation_method 'WinGX routine CIF_UPDATE'
_cell_angle_alpha 90
_cell_angle_beta 103.95(3)
_cell_angle_gamma 90
_cell_formula_units_Z 8
_cell_length_a 21.687(4)
_cell_length_b 17.754(4)
_cell_length_c 26.041(5)
_cell_measurement_reflns_used 0
_cell_measurement_temperature 100(2)
_cell_measurement_theta_max 0
_cell_measurement_theta_min 0
_cell_measurement_wavelength 0.79998
_cell_volume 9731(3)
_computing_cell_refinement HKL2000
_computing_data_collection 'ADSC Quantum-210 ADX Program'
_computing_data_reduction HKL2000
_computing_molecular_graphics 'Ortep-3 for Windows (Farrugia, 1997)'
_computing_publication_material 'WinGX publication routines (Farrugia, 1999)'
_computing_structure_refinement 'SHELXL-97 (Sheldrick, 1997)'
_computing_structure_solution 'SHELXS-86 (Sheldrick, 1986)'
_diffrn_ambient_temperature 100(2)
_diffrn_measured_fraction_theta_full 0.976
_diffrn_measured_fraction_theta_max 0.93
_diffrn_measurement_device_type 'CCD area detector'
_diffrn_measurement_method 'omega scan'
_diffrn_radiation_monochromator 'Si(111) double crystal monochromator'
_diffrn_radiation_probe x-ray
_diffrn_radiation_source 'bending magnet 6C1 MX beamline'
_diffrn_radiation_type synchrotron
_diffrn_radiation_wavelength 0.79998
_diffrn_reflns_av_R_equivalents 0.0308
_diffrn_reflns_av_unetI/netI 0.0394
_diffrn_reflns_limit_h_max 24
_diffrn_reflns_limit_h_min -25
_diffrn_reflns_limit_k_max 20
_diffrn_reflns_limit_k_min -20
_diffrn_reflns_limit_l_max 30
_diffrn_reflns_limit_l_min -30
_diffrn_reflns_number 13520
_diffrn_reflns_theta_full 24.61
_diffrn_reflns_theta_max 27.95
_diffrn_reflns_theta_min 1.81
_exptl_absorpt_coefficient_mu 1.033
_exptl_absorpt_process_details 'HKL2000 Scalepack'
_exptl_crystal_colour colorless
_exptl_crystal_density_diffrn 1.124
_exptl_crystal_density_method 'not measured'
_exptl_crystal_description prism
_exptl_crystal_F_000 3344
_exptl_crystal_size_max 0.4
_exptl_crystal_size_mid 0.3
_exptl_crystal_size_min 0.2
_refine_diff_density_max 0.563
_refine_diff_density_min -1.326
_refine_diff_density_rms 0.099
_refine_ls_extinction_method none
_refine_ls_goodness_of_fit_ref 1.073
_refine_ls_hydrogen_treatment constr
_refine_ls_matrix_type full
_refine_ls_number_parameters 487
_refine_ls_number_reflns 7644
_refine_ls_number_restraints 0
_refine_ls_restrained_S_all 1.073
_refine_ls_R_factor_all 0.066
_refine_ls_R_factor_gt 0.0606
_refine_ls_shift/su_max 0.001
_refine_ls_shift/su_mean 0
_refine_ls_structure_factor_coef Fsqd
_refine_ls_weighting_details 'calc w=1/[\s^2^(Fo^2^)+(0.1361P)^2^+4.5286P] where P=(Fo^2^+2Fc^2^)/3'
_refine_ls_weighting_scheme calc
_refine_ls_wR_factor_gt 0.1811
_refine_ls_wR_factor_ref 0.186
_reflns_number_gt 6426
_reflns_number_total 7644
_reflns_threshold_expression >2sigma(I)
_cod_data_source_file b913067e.txt
_cod_data_source_block 1
_cod_original_sg_symbol_H-M 'C 2/c'
_cod_database_code 7105167

loop_
_symmetry_equiv_pos_as_xyz
'x, y, z'
'-x, y, -z+1/2'
'x+1/2, y+1/2, z'
'-x+1/2, y+1/2, -z+1/2'
'-x, -y, -z'
'x, -y, z-1/2'
'-x+1/2, -y+1/2, -z'
'x+1/2, -y+1/2, z-1/2'

loop_
_atom_site_label
_atom_site_type_symbol
_atom_site_fract_x
_atom_site_fract_y
_atom_site_fract_z
_atom_site_U_iso_or_equiv
_atom_site_adp_type
_atom_site_occupancy
_atom_site_symmetry_multiplicity
_atom_site_calc_flag
_atom_site_refinement_flags
_atom_site_disorder_assembly
_atom_site_disorder_group
Zn1 Zn 0.959070(19) 0.15741(2) 0.087431(15) 0.04166(18) Uani 1 1 d . . .
Zn2 Zn 0.875386(19) 0.30428(2) 0.068677(15) 0.04233(18) Uani 1 1 d . . .
O9 O 0.96222(12) 0.10254(15) 0.16005(9) 0.0456(6) Uani 1 1 d . . .
O8 O 0.91830(12) 0.04214(15) 0.08620(9) 0.0477(6) Uani 1 1 d . . .
O6 O 0.93550(12) 0.18474(16) 0.00946(10) 0.0465(6) Uani 1 1 d . . .
O3 O 0.86070(12) 0.20021(15) 0.09201(10) 0.0463(6) Uani 1 1 d . . .
O4 O 0.85791(14) 0.27423(16) 0.16012(10) 0.0508(7) Uani 1 1 d . . .
O5 O 1.25462(14) 0.45692(19) 0.27673(11) 0.0641(8) Uani 1 1 d . . .
O1 O 1.00414(12) 0.24847(15) 0.12488(10) 0.0490(6) Uani 1 1 d . . .
O7 O 0.86552(13) 0.27985(16) -0.00679(10) 0.0504(6) Uani 1 1 d . . .
O2 O 0.95475(12) 0.35674(16) 0.09695(11) 0.0495(6) Uani 1 1 d . . .
N1 N 1.04333(15) 0.10620(19) 0.07845(11) 0.0467(7) Uani 1 1 d . . .
N2 N 0.80441(14) 0.37709(18) 0.06442(11) 0.0419(7) Uani 1 1 d . . .
C9 C 0.81744(18) 0.1500(2) 0.16185(14) 0.0428(8) Uani 1 1 d . . .
C28 C 0.89975(19) -0.0658(2) 0.24925(15) 0.0526(10) Uani 1 1 d . . .
H28 H 0.8993 -0.0581 0.2845 0.063 Uiso 1 1 calc R . .
C37 C 0.70086(18) 0.4239(2) 0.02400(14) 0.0468(9) Uani 1 1 d . . .
H37 H 0.6653 0.4228 -0.0043 0.056 Uiso 1 1 calc R . .
C36 C 0.75192(18) 0.3779(2) 0.02426(14) 0.0460(9) Uani 1 1 d . . .
H36 H 0.7502 0.346 -0.0044 0.055 Uiso 1 1 calc R . .
C8 C 0.84828(18) 0.2124(2) 0.13836(14) 0.0441(9) Uani 1 1 d . . .
C14 C 0.81435(19) 0.1543(2) 0.21445(15) 0.0461(9) Uani 1 1 d . . .
H14 H 0.8325 0.1952 0.2349 0.055 Uiso 1 1 calc R . .
C24 C 0.91913(18) -0.0193(2) 0.16786(14) 0.0459(9) Uani 1 1 d . . .
C29 C 0.91914(18) -0.0084(2) 0.22047(14) 0.0468(9) Uani 1 1 d . . .
H29 H 0.9322 0.0376 0.2366 0.056 Uiso 1 1 calc R . .
C1 C 1.00165(18) 0.3195(2) 0.12266(15) 0.0459(9) Uani 1 1 d . . .
C7 C 1.06828(19) 0.4354(2) 0.13798(15) 0.0504(9) Uani 1 1 d . . .
H7 H 1.0376 0.4602 0.1125 0.061 Uiso 1 1 calc R . .
C11 C 0.75864(18) 0.0340(2) 0.15268(15) 0.0493(9) Uani 1 1 d . . .
H11 H 0.7391 -0.0057 0.1317 0.059 Uiso 1 1 calc R . .
C18 C 0.9346(2) 0.1866(2) -0.10077(15) 0.0503(9) Uani 1 1 d . . .
H18 H 0.9729 0.1716 -0.0784 0.06 Uiso 1 1 calc R . .
C27 C 0.8809(2) -0.1352(3) 0.22524(15) 0.0607(11) Uani 1 1 d . . .
C16 C 0.89700(18) 0.2281(2) -0.02103(14) 0.0446(9) Uani 1 1 d . . .
O10 O 0.8171(3) 0.2408(3) -0.27364(14) 0.1166(19) Uani 1 1 d . . .
C25 C 0.9024(2) -0.0890(3) 0.14448(15) 0.0615(12) Uani 1 1 d . . .
H25 H 0.904 -0.0972 0.1095 0.074 Uiso 1 1 calc R . .
C10 C 0.78987(17) 0.0887(2) 0.13115(14) 0.0468(9) Uani 1 1 d . . .
H10 H 0.7926 0.0848 0.0962 0.056 Uiso 1 1 calc R . .
C12 C 0.75620(17) 0.0379(2) 0.20573(14) 0.0466(9) Uani 1 1 d . . .
C5 C 1.1687(2) 0.4375(2) 0.20232(15) 0.0515(10) Uani 1 1 d . . .
C38 C 0.70286(17) 0.4719(2) 0.06630(14) 0.0442(8) Uani 1 1 d . . .
C13 C 0.78521(18) 0.0996(2) 0.23641(14) 0.0476(9) Uani 1 1 d . . .
H13 H 0.7844 0.1027 0.2719 0.057 Uiso 1 1 calc R . .
C6 C 1.12418(18) 0.4724(2) 0.16324(15) 0.0497(9) Uani 1 1 d . . .
H6 H 1.1313 0.5214 0.1534 0.06 Uiso 1 1 calc R . .
C40 C 0.80663(19) 0.4246(2) 0.10454(15) 0.0512(10) Uani 1 1 d . . .
H40 H 0.843 0.4253 0.1322 0.061 Uiso 1 1 calc R . .
C34 C 1.1014(2) 0.0403(3) 0.02650(16) 0.0649(12) Uani 1 1 d . . .
H34 H 1.1043 0.0253 -0.0071 0.078 Uiso 1 1 calc R . .
C23 C 0.93475(17) 0.0446(2) 0.13614(14) 0.0449(9) Uani 1 1 d . . .
C33 C 1.14759(18) 0.0196(2) 0.07008(14) 0.0463(9) Uani 1 1 d . . .
C17 C 0.8875(2) 0.2166(2) -0.07955(15) 0.0501(9) Uani 1 1 d . . .
C39 C 0.75779(18) 0.4724(2) 0.10684(14) 0.0482(9) Uani 1 1 d . . .
H39 H 0.7614 0.505 0.1354 0.058 Uiso 1 1 calc R . .
C2 C 1.05878(19) 0.3616(2) 0.15116(15) 0.0485(9) Uani 1 1 d . . .
C3 C 1.1032(3) 0.3278(3) 0.1919(2) 0.0821(17) Uani 1 1 d . . .
H3 H 1.0967 0.2786 0.2016 0.099 Uiso 1 1 calc R . .
C15 C 1.22830(19) 0.4763(2) 0.23174(15) 0.0506(9) Uani 1 1 d . . .
C35 C 1.0510(2) 0.0830(3) 0.03247(15) 0.0628(12) Uani 1 1 d . . .
H35 H 1.0205 0.0964 0.0022 0.075 Uiso 1 1 calc R . .
C22 C 0.8293(2) 0.2368(3) -0.11248(17) 0.0722(15) Uani 1 1 d . . .
H22 H 0.7972 0.2562 -0.0981 0.087 Uiso 1 1 calc R . .
C32 C 1.1393(2) 0.0410(3) 0.11930(16) 0.0600(11) Uani 1 1 d . . .
H32 H 1.1681 0.0258 0.1501 0.072 Uiso 1 1 calc R . .
C31 C 1.0878(2) 0.0849(3) 0.12191(16) 0.0608(11) Uani 1 1 d . . .
H31 H 1.0835 0.1005 0.1549 0.073 Uiso 1 1 calc R . .
C30 C 0.8537(3) 0.1936(3) -0.24744(18) 0.0786(16) Uani 1 1 d . . .
C20 C 0.8669(3) 0.1988(3) -0.18887(17) 0.0674(13) Uani 1 1 d . . .
C4 C 1.1568(2) 0.3661(3) 0.2182(2) 0.0801(17) Uani 1 1 d . . .
H4 H 1.1849 0.3437 0.2467 0.096 Uiso 1 1 calc R . .
C26 C 0.8836(3) -0.1458(3) 0.17282(17) 0.0756(15) Uani 1 1 d . . .
H26 H 0.8724 -0.1923 0.1568 0.091 Uiso 1 1 calc R . .
C19 C 0.9254(2) 0.1784(3) -0.15552(16) 0.0558(10) Uani 1 1 d . . .
H19 H 0.9578 0.1597 -0.1697 0.067 Uiso 1 1 calc R . .
C21 C 0.8193(3) 0.2280(4) -0.16669(19) 0.0883(19) Uani 1 1 d . . .
H21 H 0.7804 0.2416 -0.1887 0.106 Uiso 1 1 calc R . .

loop_
_atom_site_aniso_label
_atom_site_aniso_U_11
_atom_site_aniso_U_22
_atom_site_aniso_U_33
_atom_site_aniso_U_23
_atom_site_aniso_U_13
_atom_site_aniso_U_12
Zn1 0.0352(3) 0.0533(3) 0.0333(3) -0.00028(17) 0.00209(19) 0.00482(18)
Zn2 0.0332(3) 0.0529(3) 0.0370(3) -0.00162(17) 0.00082(19) 0.00371(18)
O9 0.0395(14) 0.0562(15) 0.0388(13) -0.0009(12) 0.0047(11) 0.0001(12)
O8 0.0458(15) 0.0610(16) 0.0323(13) 0.0003(11) 0.0018(11) 0.0043(13)
O6 0.0353(14) 0.0649(16) 0.0361(13) 0.0004(12) 0.0023(11) 0.0058(13)
O3 0.0366(15) 0.0582(16) 0.0410(14) -0.0001(11) 0.0033(11) 0.0023(12)
O4 0.0507(17) 0.0553(16) 0.0437(14) -0.0012(13) 0.0059(12) -0.0014(13)
O5 0.0579(18) 0.082(2) 0.0428(16) 0.0085(14) -0.0058(13) -0.0184(16)
O1 0.0380(15) 0.0611(18) 0.0435(14) -0.0004(12) 0.0015(11) 0.0005(12)
O7 0.0469(16) 0.0616(16) 0.0390(13) 0.0005(12) 0.0035(11) 0.0131(14)
O2 0.0367(15) 0.0584(16) 0.0479(14) 0.0049(12) -0.0007(12) 0.0005(12)
N1 0.0400(18) 0.0606(19) 0.0362(16) -0.0018(14) 0.0030(13) 0.0056(15)
N2 0.0365(17) 0.0524(18) 0.0328(15) -0.0015(13) 0.0004(12) 0.0038(14)
C9 0.035(2) 0.053(2) 0.0365(18) 0.0000(15) 0.0029(15) 0.0019(16)
C28 0.049(2) 0.071(3) 0.0342(18) -0.0004(18) 0.0030(16) -0.006(2)
C37 0.034(2) 0.064(2) 0.0373(18) -0.0038(17) -0.0027(15) 0.0041(18)
C36 0.042(2) 0.059(2) 0.0330(17) -0.0043(16) 0.0010(15) 0.0049(18)
C8 0.035(2) 0.056(2) 0.0378(19) -0.0016(17) 0.0013(15) 0.0054(17)
C14 0.041(2) 0.053(2) 0.0392(19) -0.0053(16) -0.0010(16) 0.0008(17)
C24 0.041(2) 0.057(2) 0.0355(18) -0.0005(16) 0.0004(15) 0.0019(17)
C29 0.039(2) 0.058(2) 0.0379(19) -0.0021(16) -0.0016(15) 0.0020(18)
C1 0.037(2) 0.059(2) 0.0398(19) 0.0048(17) 0.0059(16) -0.0015(18)
C7 0.039(2) 0.065(2) 0.043(2) 0.0034(18) 0.0018(16) -0.0007(19)
C11 0.037(2) 0.062(2) 0.043(2) -0.0052(18) -0.0011(16) -0.0013(18)
C18 0.043(2) 0.065(2) 0.038(2) 0.0012(17) -0.0009(16) 0.0050(19)
C27 0.065(3) 0.075(3) 0.036(2) 0.0017(19) 0.0001(19) -0.017(2)
C16 0.036(2) 0.059(2) 0.0357(18) -0.0008(17) 0.0034(15) 0.0042(18)
O10 0.163(5) 0.125(3) 0.0478(19) 0.002(2) -0.003(2) 0.084(3)
C25 0.080(3) 0.069(3) 0.0321(19) -0.0042(19) 0.0063(19) -0.012(2)
C10 0.038(2) 0.062(2) 0.0374(18) -0.0015(17) 0.0024(15) 0.0026(18)
C12 0.0332(19) 0.063(2) 0.0393(19) -0.0010(17) -0.0002(15) -0.0034(18)
C5 0.045(2) 0.063(2) 0.042(2) 0.0044(18) 0.0008(17) -0.0074(19)
C38 0.039(2) 0.056(2) 0.0361(18) 0.0006(16) 0.0051(15) 0.0051(17)
C13 0.042(2) 0.060(2) 0.0362(18) -0.0035(17) 0.0001(15) -0.0019(18)
C6 0.040(2) 0.060(2) 0.047(2) 0.0002(18) 0.0050(16) -0.0059(18)
C40 0.042(2) 0.065(2) 0.040(2) -0.0054(18) -0.0034(16) 0.0049(19)
C34 0.059(3) 0.092(3) 0.039(2) -0.006(2) 0.0022(19) 0.026(3)
C23 0.038(2) 0.059(2) 0.0353(19) 0.0017(17) 0.0029(15) 0.0078(18)
C33 0.040(2) 0.058(2) 0.0374(18) -0.0039(16) 0.0020(15) 0.0059(17)
C17 0.046(2) 0.062(2) 0.0370(19) -0.0019(17) 0.0001(17) 0.0093(19)
C39 0.042(2) 0.061(2) 0.0375(18) -0.0106(17) 0.0018(16) 0.0043(18)
C2 0.040(2) 0.058(2) 0.043(2) 0.0040(17) 0.0010(16) -0.0062(18)
C3 0.067(3) 0.072(3) 0.086(4) 0.028(3) -0.024(3) -0.018(3)
C15 0.041(2) 0.063(2) 0.042(2) -0.0006(18) -0.0007(17) -0.0073(19)
C35 0.056(3) 0.090(3) 0.035(2) -0.004(2) -0.0025(18) 0.030(2)
C22 0.064(3) 0.100(4) 0.043(2) -0.012(2) -0.006(2) 0.034(3)
C32 0.047(2) 0.085(3) 0.042(2) -0.003(2) 0.0000(18) 0.011(2)
C31 0.053(3) 0.083(3) 0.042(2) -0.008(2) 0.0038(18) 0.016(2)
C30 0.100(4) 0.087(4) 0.039(2) 0.000(2) -0.003(2) 0.040(3)
C20 0.081(3) 0.075(3) 0.038(2) -0.003(2) -0.002(2) 0.030(3)
C4 0.062(3) 0.078(3) 0.077(3) 0.025(3) -0.030(3) -0.019(3)
C26 0.108(4) 0.069(3) 0.041(2) -0.005(2) 0.001(2) -0.026(3)
C19 0.053(3) 0.072(3) 0.040(2) -0.0055(19) 0.0051(18) 0.008(2)
C21 0.088(4) 0.121(4) 0.044(2) -0.014(3) -0.008(2) 0.056(4)

loop_
_atom_type_symbol
_atom_type_description
_atom_type_scat_dispersion_real
_atom_type_scat_dispersion_imag
_atom_type_scat_source
C C 0.0033 0.0016 'International Tables Vol C Tables 4.2.6.8 and 6.1.1.4'
H H 0 0 'International Tables Vol C Tables 4.2.6.8 and 6.1.1.4'
N N 0.0061 0.0033 'International Tables Vol C Tables 4.2.6.8 and 6.1.1.4'
O O 0.0106 0.006 'International Tables Vol C Tables 4.2.6.8 and 6.1.1.4'
Zn Zn 0.2839 1.4301 'International Tables Vol C Tables 4.2.6.8 and 6.1.1.4'

loop_
_geom_angle_atom_site_label_1
_geom_angle_atom_site_label_2
_geom_angle_atom_site_label_3
_geom_angle
_geom_angle_site_symmetry_1
_geom_angle_site_symmetry_3
_geom_angle_publ_flag
O1 Zn1 O6 105.56(11) . . ?
O1 Zn1 N1 93.88(12) . . ?
O6 Zn1 N1 90.46(11) . . ?
O1 Zn1 O9 91.69(10) . . ?
O6 Zn1 O9 162.05(11) . . ?
N1 Zn1 O9 93.37(11) . . ?
O1 Zn1 O8 152.75(10) . . ?
O6 Zn1 O8 101.65(10) . . ?
N1 Zn1 O8 87.34(12) . . ?
O9 Zn1 O8 61.07(9) . . ?
O1 Zn1 O3 93.31(10) . . ?
O6 Zn1 O3 87.70(10) . . ?
N1 Zn1 O3 172.81(11) . . ?
O9 Zn1 O3 86.33(10) . . ?
O8 Zn1 O3 86.23(10) . . ?
O1 Zn1 C23 122.38(11) . . ?
O6 Zn1 C23 131.88(12) . . ?
N1 Zn1 C23 90.30(13) . . ?
O9 Zn1 C23 30.70(11) . . ?
O8 Zn1 C23 30.38(11) . . ?
O3 Zn1 C23 85.77(11) . . ?
O1 Zn1 Zn2 66.71(8) . . ?
O6 Zn1 Zn2 69.51(8) . . ?
N1 Zn1 Zn2 145.55(9) . . ?
O9 Zn1 Zn2 114.44(7) . . ?
O8 Zn1 Zn2 123.17(7) . . ?
O3 Zn1 Zn2 39.21(7) . . ?
C23 Zn1 Zn2 124.03(9) . . ?
O2 Zn2 O7 110.91(12) . . ?
O2 Zn2 N2 108.21(12) . . ?
O7 Zn2 N2 100.97(11) . . ?
O2 Zn2 O3 121.43(11) . . ?
O7 Zn2 O3 96.48(11) . . ?
N2 Zn2 O3 116.11(12) . . ?
O2 Zn2 Zn1 85.02(9) . . ?
O7 Zn2 Zn1 83.82(8) . . ?
N2 Zn2 Zn1 162.75(9) . . ?
O3 Zn2 Zn1 46.65(8) . . ?
C23 O9 Zn1 91.4(2) . . ?
C23 O8 Zn1 86.6(2) . . ?
C16 O6 Zn1 137.9(2) . . ?
C8 O3 Zn2 102.1(2) . . ?
C8 O3 Zn1 120.0(2) . . ?
Zn2 O3 Zn1 94.14(11) . . ?
C1 O1 Zn1 140.2(3) . . ?
C16 O7 Zn2 121.3(2) . . ?
C1 O2 Zn2 118.6(3) . . ?
C35 N1 C31 116.9(3) . . ?
C35 N1 Zn1 122.8(3) . . ?
C31 N1 Zn1 119.5(3) . . ?
C40 N2 C36 117.7(3) . . ?
C40 N2 Zn2 119.0(2) . . ?
C36 N2 Zn2 123.1(3) . . ?
C14 C9 C10 119.4(4) . . ?
C14 C9 C8 119.6(3) . . ?
C10 C9 C8 120.9(3) . . ?
C29 C28 C27 120.0(4) . . ?
C36 C37 C38 119.4(3) . . ?
N2 C36 C37 122.6(3) . . ?
O4 C8 O3 121.4(4) . . ?
O4 C8 C9 121.0(3) . . ?
O3 C8 C9 117.5(3) . . ?
C13 C14 C9 120.9(4) . . ?
C29 C24 C25 119.8(4) . . ?
C29 C24 C23 119.8(4) . . ?
C25 C24 C23 120.4(3) . . ?
C24 C29 C28 120.2(4) . . ?
O2 C1 O1 124.6(4) . . ?
O2 C1 C2 118.1(4) . . ?
O1 C1 C2 117.3(4) . . ?
C2 C7 C6 119.6(4) . . ?
C10 C11 C12 120.5(4) . . ?
C17 C18 C19 120.7(4) . . ?
C26 C27 C28 118.7(4) . . ?
C26 C27 C30 119.9(4) . 6_556 ?
C28 C27 C30 121.1(4) . 6_556 ?
O7 C16 O6 125.8(3) . . ?
O7 C16 C17 116.6(3) . . ?
O6 C16 C17 117.6(3) . . ?
C26 C25 C24 120.0(4) . . ?
C11 C10 C9 120.0(4) . . ?
C11 C12 C13 118.7(4) . . ?
C11 C12 C15 122.0(4) . 3_445 ?
C13 C12 C15 119.1(3) . 3_445 ?
C6 C5 C4 119.2(4) . . ?
C6 C5 C15 122.5(4) . . ?
C4 C5 C15 118.1(4) . . ?
C37 C38 C39 117.7(3) . . ?
C37 C38 C33 122.0(3) . 3_455 ?
C39 C38 C33 120.2(3) . 3_455 ?
C14 C13 C12 120.4(3) . . ?
C5 C6 C7 120.9(4) . . ?
N2 C40 C39 122.9(3) . . ?
C35 C34 C33 119.9(4) . . ?
O8 C23 O9 120.9(4) . . ?
O8 C23 C24 119.9(4) . . ?
O9 C23 C24 119.1(3) . . ?
O8 C23 Zn1 63.0(2) . . ?
O9 C23 Zn1 57.89(19) . . ?
C24 C23 Zn1 176.2(3) . . ?
C34 C33 C32 117.3(4) . . ?
C34 C33 C38 122.5(3) . 3_545 ?
C32 C33 C38 120.1(3) . 3_545 ?
C18 C17 C22 120.2(4) . . ?
C18 C17 C16 121.7(3) . . ?
C22 C17 C16 118.2(4) . . ?
C40 C39 C38 119.6(3) . . ?
C7 C2 C3 118.9(4) . . ?
C7 C2 C1 120.6(4) . . ?
C3 C2 C1 120.5(4) . . ?
C4 C3 C2 120.9(5) . . ?
O5 C15 C12 119.7(3) . 3 ?
O5 C15 C5 120.3(4) . . ?
C12 C15 C5 119.9(3) 3 . ?
N1 C35 C34 123.9(4) . . ?
C21 C22 C17 119.6(4) . . ?
C31 C32 C33 119.2(4) . . ?
N1 C31 C32 122.7(4) . . ?
O10 C30 C27 119.5(4) . 6 ?
O10 C30 C20 117.6(4) . . ?
C27 C30 C20 122.9(4) 6 . ?
C21 C20 C19 119.2(4) . . ?
C21 C20 C30 117.9(4) . . ?
C19 C20 C30 122.8(4) . . ?
C5 C4 C3 120.2(4) . . ?
C25 C26 C27 121.2(4) . . ?
C18 C19 C20 119.4(4) . . ?
C22 C21 C20 120.9(5) . . ?

loop_
_geom_bond_atom_site_label_1
_geom_bond_atom_site_label_2
_geom_bond_distance
_geom_bond_site_symmetry_2
_geom_bond_publ_flag
Zn1 O1 2.015(3) . ?
Zn1 O6 2.030(3) . ?
Zn1 N1 2.104(3) . ?
Zn1 O9 2.114(3) . ?
Zn1 O8 2.227(3) . ?
Zn1 O3 2.295(3) . ?
Zn1 C23 2.494(4) . ?
Zn1 Zn2 3.1470(8) . ?
Zn2 O2 1.939(3) . ?
Zn2 O7 1.973(3) . ?
Zn2 N2 1.992(3) . ?
Zn2 O3 1.994(3) . ?
O9 C23 1.274(5) . ?
O8 C23 1.264(4) . ?
O6 C16 1.265(5) . ?
O3 C8 1.317(4) . ?
O4 C8 1.229(5) . ?
O5 C15 1.223(5) . ?
O1 C1 1.264(5) . ?
O7 C16 1.253(5) . ?
O2 C1 1.261(5) . ?
N1 C35 1.315(5) . ?
N1 C31 1.352(5) . ?
N2 C40 1.335(5) . ?
N2 C36 1.347(5) . ?
C9 C14 1.389(5) . ?
C9 C10 1.396(5) . ?
C9 C8 1.499(6) . ?
C28 C29 1.390(6) . ?
C28 C27 1.397(6) . ?
C37 C36 1.375(5) . ?
C37 C38 1.385(5) . ?
C14 C13 1.359(6) . ?
C24 C29 1.384(5) . ?
C24 C25 1.389(6) . ?
C24 C23 1.490(6) . ?
C1 C2 1.483(6) . ?
C7 C2 1.383(6) . ?
C7 C6 1.396(6) . ?
C11 C10 1.378(6) . ?
C11 C12 1.397(5) . ?
C18 C17 1.380(6) . ?
C18 C19 1.399(5) . ?
C27 C26 1.393(6) . ?
C27 C30 1.460(7) 6_556 ?
C16 C17 1.502(5) . ?
O10 C30 1.239(6) . ?
C25 C26 1.368(7) . ?
C12 C13 1.410(5) . ?
C12 C15 1.489(6) 3_445 ?
C5 C6 1.370(6) . ?
C5 C4 1.377(7) . ?
C5 C15 1.501(5) . ?
C38 C39 1.388(5) . ?
C38 C33 1.490(5) 3_455 ?
C40 C39 1.370(6) . ?
C34 C35 1.369(6) . ?
C34 C33 1.371(6) . ?
C33 C32 1.390(6) . ?
C33 C38 1.490(5) 3_545 ?
C17 C22 1.392(6) . ?
C2 C3 1.385(6) . ?
C3 C4 1.378(7) . ?
C15 C12 1.489(6) 3 ?
C22 C21 1.384(6) . ?
C32 C31 1.375(6) . ?
C30 C27 1.460(7) 6 ?
C30 C20 1.485(6) . ?
C20 C21 1.399(7) . ?
C20 C19 1.401(6) . ?
